data_1575240
loop_
_publ_author_name
'Gao, Yunpeng'
'Jiang, Julong'
'Maeda, Satoshi'
'Kubota, Koji'
'Ito, Hajime'

_publ_section_title
;
 A cooperative electron-deficient phosphine/olefin ligand system for the
 site-selective mechanochemical Suzuki-Miyaura cross-coupling of
 2,4-dibromoaryl ethers.
;
_journal_issue 35
_journal_name_full 'Chemical science'
_journal_page_first 15964
_journal_page_last 15976
_journal_paper_doi 10.1039/d5sc01669j
_journal_volume 16
_journal_year 2025
_chemical_formula_moiety 'C46 H43 Br2 F12 O3 P Pd'
_chemical_formula_sum 'C46 H43 Br2 F12 O3 P Pd'
_chemical_formula_weight 1168.99
_chemical_properties_physical Moisture-sensitive
_space_group_crystal_system monoclinic
_space_group_IT_number 14
_space_group_name_Hall '-P 2yn'
_space_group_name_H-M_alt 'P 1 21/n 1'
_atom_sites_solution_hydrogens geom
_atom_sites_solution_primary dual
_audit_creation_date 2023-02-17
_audit_creation_method
;
Olex2 1.2
(compiled 2018.05.29 svn.r3508 for OlexSys, GUI svn.r5506)
;
_audit_update_record
;
2023-10-06 deposited with the CCDC.	2025-07-25 downloaded from the CCDC.
;
_cell_angle_alpha 90
_cell_angle_beta 90.8490(10)
_cell_angle_gamma 90
_cell_formula_units_Z 4
_cell_length_a 13.15180(10)
_cell_length_b 19.28590(10)
_cell_length_c 18.4290(2)
_cell_measurement_reflns_used 19035
_cell_measurement_temperature 123
_cell_measurement_theta_max 77.1780
_cell_measurement_theta_min 2.2860
_cell_volume 4673.90(7)
_computing_cell_refinement 'CrysAlisPro 1.171.39.43a (Rigaku OD, 2018)'
_computing_data_collection 'CrysAlisPro 1.171.39.43a (Rigaku OD, 2018)'
_computing_data_reduction 'CrysAlisPro 1.171.39.43a (Rigaku OD, 2018)'
_computing_molecular_graphics 'Olex2 (Dolomanov et al., 2009)'
_computing_publication_material 'Olex2 (Dolomanov et al., 2009)'
_computing_structure_refinement 'ShelXL (Sheldrick, 2015)'
_computing_structure_solution 'ShelXT (Sheldrick, 2015)'
_diffrn_ambient_temperature 123
_diffrn_detector 'CCD plate'
_diffrn_measured_fraction_theta_full 0.908
_diffrn_measured_fraction_theta_max 0.863
_diffrn_measurement_details
;
List of Runs (angles in degrees, time in seconds):

  # Type    Start    End  Width  t~exp~   \w     \q     \k     \f   Frames
#--------------------------------------------------------------------------
  1  \w   -116.00 -90.00   0.50    0.50    --  -46.97  28.00  11.00   52
  2  \w    -47.00  13.00   0.50    0.50    --  -46.97  28.00  11.00  120
  3  \w   -141.00 -95.00   0.50    1.36    -- -109.60  28.00  11.00   92
  4  \w    -65.00 -22.00   0.50    1.36    -- -109.60  28.00  11.00   86
  5  \w     13.00  39.00   0.50    0.50    --    5.00  28.00  11.00   52
  6  \w     60.00  86.00   0.50    0.50    --    5.00   9.00-150.00   52
  7  \w    -71.00 -45.00   0.50    0.50    --  -45.63  28.00  11.00   52
  8  \w   -136.00  -1.00   0.50    0.50    --  -46.97  18.00 150.00  270
  9  \w   -189.00-135.00   0.50    1.36    -- -109.60  28.00-180.00  108
 10  \w   -118.00 -20.00   0.50    1.36    -- -109.60  28.00-180.00  196
 11  \w   -189.00 -56.00   0.50    1.36    -- -109.60  46.00-180.00  266
 12  \w   -137.00-112.00   0.50    1.36    -- -109.60   0.00-180.00   50
 13  \w   -197.00-172.00   0.50    1.36    -- -109.60   0.00-180.00   50
 14  \w    -53.00 -28.00   0.50    1.36    -- -109.60  46.00-180.00   50
;
_diffrn_measurement_device 'four-circle diffractometer'
_diffrn_measurement_device_type 'XtaLAB AFC11 (RCD3): quarter-chi single'
_diffrn_measurement_method '\w scans'
_diffrn_orient_matrix_type 'CrysAlisPro convention (1999,Acta A55,543-557)'
_diffrn_orient_matrix_UB_11 0.0829593000
_diffrn_orient_matrix_UB_12 0.0559701000
_diffrn_orient_matrix_UB_13 -0.0069934000
_diffrn_orient_matrix_UB_21 -0.0693621000
_diffrn_orient_matrix_UB_22 0.0528195000
_diffrn_orient_matrix_UB_23 0.0378413000
_diffrn_orient_matrix_UB_31 0.0450940000
_diffrn_orient_matrix_UB_32 -0.0215037000
_diffrn_orient_matrix_UB_33 0.0741808000
_diffrn_radiation_monochromator mirror
_diffrn_radiation_probe x-ray
_diffrn_radiation_type CuK\a
_diffrn_radiation_wavelength 1.54184
_diffrn_reflns_av_R_equivalents 0.0398
_diffrn_reflns_av_unetI/netI 0.0324
_diffrn_reflns_Laue_measured_fraction_full 0.908
_diffrn_reflns_Laue_measured_fraction_max 0.863
_diffrn_reflns_limit_h_max 16
_diffrn_reflns_limit_h_min -16
_diffrn_reflns_limit_k_max 24
_diffrn_reflns_limit_k_min -22
_diffrn_reflns_limit_l_max 22
_diffrn_reflns_limit_l_min -16
_diffrn_reflns_number 21110
_diffrn_reflns_point_group_measured_fraction_full 0.908
_diffrn_reflns_point_group_measured_fraction_max 0.863
_diffrn_reflns_theta_full 67.684
_diffrn_reflns_theta_max 77.313
_diffrn_reflns_theta_min 3.317
_diffrn_source 'Rotating-anode X-ray tube (dual wavelength)'
_diffrn_source_type 'Rigaku (Cu) X-ray DW Source'
_exptl_absorpt_coefficient_mu 6.310
_exptl_absorpt_correction_T_max 1.00000
_exptl_absorpt_correction_T_min 0.35551
_exptl_absorpt_correction_type multi-scan
_exptl_absorpt_process_details
;
CrysAlisPro 1.171.39.43a (Rigaku Oxford Diffraction, 2018)
Empirical absorption correction using spherical harmonics,
 implemented in SCALE3 ABSPACK scaling algorithm.
;
_exptl_crystal_colour 'clear yellow'
_exptl_crystal_colour_lustre clear
_exptl_crystal_colour_primary yellow
_exptl_crystal_density_diffrn 1.661
_exptl_crystal_description block
_exptl_crystal_F_000 2328
_exptl_crystal_recrystallization_method 'Re-crystallisation from solvent: Pentane/DCM'
_exptl_crystal_size_max 0.4
_exptl_crystal_size_mid 0.4
_exptl_crystal_size_min 0.3
_refine_diff_density_max 1.445
_refine_diff_density_min -1.658
_refine_diff_density_rms 0.141
_refine_ls_extinction_method none
_refine_ls_goodness_of_fit_ref 1.067
_refine_ls_hydrogen_treatment constr
_refine_ls_matrix_type full
_refine_ls_number_parameters 625
_refine_ls_number_reflns 8572
_refine_ls_number_restraints 18
_refine_ls_restrained_S_all 1.066
_refine_ls_R_factor_all 0.0527
_refine_ls_R_factor_gt 0.0513
_refine_ls_shift/su_max 0.002
_refine_ls_shift/su_mean 0.000
_refine_ls_structure_factor_coef Fsqd
_refine_ls_weighting_details 'w=1/[\s^2^(Fo^2^)+(0.0985P)^2^+9.9825P] where P=(Fo^2^+2Fc^2^)/3'
_refine_ls_weighting_scheme calc
_refine_ls_wR_factor_gt 0.1442
_refine_ls_wR_factor_ref 0.1488
_reflns_Friedel_coverage 0.000
_reflns_number_gt 8420
_reflns_number_total 8572
_reflns_threshold_expression 'I > 2\s(I)'
_cod_data_source_file d5sc01669j2.cif
_cod_data_source_block gyp919
_cod_depositor_comments 'Adding full bibliography for 1575237--1575240.cif.'
_cod_database_code 1575240
_shelx_shelxl_version_number 2016/6
_chemical_oxdiff_formula 'C H O P Pd F Br'
_shelx_space_group_comment
;
The symmetry employed for this shelxl refinement is uniquely defined
by the following loop, which should always be used as a source of
symmetry information in preference to the above space-group names.
They are only intended as comments.
;
_shelx_estimated_absorpt_t_max 0.253
_shelx_estimated_absorpt_t_min 0.187
_reflns_odcompleteness_completeness 90.57
_reflns_odcompleteness_iscentric 1
_reflns_odcompleteness_theta 66.97
_olex2_refinement_description
;
1. Fixed Uiso
 At 1.2 times of:
  All C(H) groups
 At 1.5 times of:
  All C(H,H,H) groups
2. Rigid body (RIGU) restrains
 C22A, C23A, C01T, C01S, C23, C22
 with sigma for 1-2 distances of 0.004 and sigma for 1-3 distances of 0.004
3. Others
 Sof(C22A)=Sof(H22D)=Sof(H22E)=Sof(H22F)=Sof(C01T)=Sof(H01Z)=Sof(C23A)=
 Sof(H23D)=Sof(H23E)=Sof(H23F)=1-FVAR(1)
 Sof(C01S)=Sof(H01Y)=Sof(C23)=Sof(H23A)=Sof(H23B)=Sof(H23C)=Sof(C22)=Sof(H22A)=
 Sof(H22B)=Sof(H22C)=FVAR(1)
4.a Ternary CH refined with riding coordinates:
 C011(H011), C01I(H01I), C01S(H01Y), C01T(H01Z)
4.b Aromatic/amide H refined with riding coordinates:
 C20(H20), C00F(H00F), C00I(H00I), C00T(H00T), C00Y(H00Y), C012(H012),
 C014(H014), C015(H015), C016(H016), C017(H017), C018(H018), C01A(H01A),
 C01B(H01B)
4.c Idealised Me refined as rotating group:
 C01D(H01C,H01D,H01E), C01F(H01F,H01G,H01H), C01J(H01J,H01K,H01L), C01K(H01M,
 H01N,H01O), C01M(H01P,H01Q,H01R), C01P(H01S,H01T,H01U), C01Q(H01V,H01W,H01X),
 C23(H23A,H23B,H23C), C22(H22A,H22B,H22C), C22A(H22D,H22E,H22F), C23A(H23D,H23E,
 H23F)
;
_olex2_submission_special_instructions 'No special instructions were received'
_oxdiff_exptl_absorpt_empirical_details
;
Empirical correction (ABSPACK) includes:
- Absorption correction using spherical harmonics
- Frame scaling
;
_oxdiff_exptl_absorpt_empirical_full_max 3.622
_oxdiff_exptl_absorpt_empirical_full_min 0.267

loop_
_space_group_symop_operation_xyz
'x, y, z'
'-x+1/2, y+1/2, -z+1/2'
'-x, -y, -z'
'x-1/2, -y-1/2, z-1/2'

loop_
_atom_site_label
_atom_site_type_symbol
_atom_site_fract_x
_atom_site_fract_y
_atom_site_fract_z
_atom_site_U_iso_or_equiv
_atom_site_adp_type
_atom_site_occupancy
_atom_site_site_symmetry_order
_atom_site_calc_flag
_atom_site_refinement_flags_posn
_atom_site_refinement_flags_adp
_atom_site_refinement_flags_occupancy
_atom_site_disorder_assembly
_atom_site_disorder_group
Pd01 Pd 0.38120(2) 0.54520(2) 0.29990(2) 0.01735(11) Uani 1 1 d . . . . .
Br02 Br 0.29704(4) 0.44729(2) 0.35928(3) 0.03777(15) Uani 1 1 d . . . . .
Br03 Br 0.71057(4) 0.34292(2) 0.30401(3) 0.04313(16) Uani 1 1 d . . . . .
P004 P 0.47936(6) 0.62009(4) 0.24156(5) 0.01573(19) Uani 1 1 d . . . . .
O005 O 0.1255(2) 0.71063(15) 0.18263(18) 0.0316(7) Uani 1 1 d . . . . .
O006 O 0.4950(2) 0.59027(16) 0.43191(15) 0.0310(6) Uani 1 1 d . . . . .
F007 F 0.4783(3) 0.41615(17) 0.0309(2) 0.0645(10) Uani 1 1 d . . . . .
O008 O 0.5380(2) 0.73028(14) 0.13535(16) 0.0266(6) Uani 1 1 d . . . . .
F009 F 0.8239(2) 0.62206(18) 0.4270(2) 0.0622(10) Uani 1 1 d . . . . .
F00A F 0.6329(3) 0.38163(17) 0.0290(2) 0.0695(12) Uani 1 1 d . . . . .
C21 C 0.5115(3) 0.50571(19) 0.3414(2) 0.0221(7) Uani 1 1 d . . . . .
F10 F 0.8821(3) 0.56023(19) 0.0594(3) 0.0719(13) Uani 1 1 d . . . . .
C20 C 0.5597(3) 0.44876(19) 0.3118(2) 0.0256(9) Uani 1 1 d . . . . .
H20 H 0.535020 0.429063 0.268992 0.031 Uiso 1 1 calc R . . . .
F00E F 0.8763(3) 0.72364(19) 0.4198(3) 0.0850(15) Uani 1 1 d . . . . .
C00F C 0.6589(3) 0.65474(19) 0.3193(2) 0.0218(8) Uani 1 1 d . . . . .
H00F H 0.682316 0.610776 0.307269 0.026 Uiso 1 1 calc R . . . .
F00G F 0.4741(3) 0.87553(19) 0.3453(3) 0.0841(15) Uani 1 1 d . . . . .
C00H C 0.5632(3) 0.67644(18) 0.29550(19) 0.0181(7) Uani 1 1 d . . . . .
C00I C 0.5342(3) 0.51522(18) 0.1470(2) 0.0205(7) Uani 1 1 d . . . . .
H00I H 0.471859 0.496203 0.159356 0.025 Uiso 1 1 calc R . . . .
F00J F 0.5431(4) 0.36661(17) 0.1214(2) 0.0759(13) Uani 1 1 d . . . . .
F00K F 0.6190(3) 0.90102(17) 0.3875(3) 0.0779(13) Uani 1 1 d . . . . .
C00L C 0.5647(3) 0.57865(18) 0.17673(19) 0.0186(7) Uani 1 1 d . . . . .
F00M F 0.8797(3) 0.6603(4) 0.3272(2) 0.106(2) Uani 1 1 d . . . . .
C00N C 0.6450(3) 0.4212(2) 0.3463(2) 0.0288(9) Uani 1 1 d . . . . .
C00O C 0.2930(3) 0.67285(17) 0.2035(2) 0.0182(7) Uani 1 1 d . . . . .
C00P C 0.3972(3) 0.67846(17) 0.19099(19) 0.0173(7) Uani 1 1 d . . . . .
C00Q C 0.2437(3) 0.61867(18) 0.2512(2) 0.0182(7) Uani 1 1 d . . . . .
C00R C 0.4337(3) 0.72762(18) 0.1417(2) 0.0206(7) Uani 1 1 d . . . . .
C00S C 0.2069(3) 0.6395(2) 0.3207(2) 0.0287(9) Uani 1 1 d . . . . .
C00T C 0.6578(3) 0.60734(19) 0.1564(2) 0.0223(7) Uani 1 1 d . . . . .
H00T H 0.677816 0.650260 0.174647 0.027 Uiso 1 1 calc R . . . .
C00U C 0.5641(3) 0.4118(2) 0.0693(3) 0.0316(9) Uani 1 1 d . . . . .
C00V C 0.7195(3) 0.6986(2) 0.3610(2) 0.0235(8) Uani 1 1 d . . . . .
C00W C 0.5971(3) 0.48033(19) 0.0989(2) 0.0242(8) Uani 1 1 d . . . . .
F00X F 0.5150(4) 0.8473(2) 0.4534(3) 0.0895(15) Uani 1 1 d . . . . .
C00Y C 0.3673(3) 0.7701(2) 0.1051(2) 0.0274(8) Uani 1 1 d . . . . .
H00Y H 0.391756 0.801638 0.071384 0.033 Uiso 1 1 calc R . . . .
C00Z C 0.2257(3) 0.71778(19) 0.1666(2) 0.0233(8) Uani 1 1 d . . . . .
C010 C 0.7196(3) 0.5720(2) 0.1095(2) 0.0245(8) Uani 1 1 d . . . . .
C011 C 0.2313(3) 0.5376(2) 0.1407(3) 0.0286(9) Uani 1 1 d . . . . .
H011 H 0.291336 0.564363 0.126935 0.034 Uiso 1 1 calc R . . . .
C012 C 0.6908(3) 0.5082(2) 0.0809(2) 0.0255(8) Uani 1 1 d . . . . .
H012 H 0.733814 0.484377 0.049955 0.031 Uiso 1 1 calc R . . . .
F11 F 0.8059(3) 0.6519(3) 0.0388(4) 0.126(3) Uani 1 1 d . . . . .
C014 C 0.5284(3) 0.74158(19) 0.3161(2) 0.0204(7) Uani 1 1 d . . . . .
H014 H 0.464804 0.756954 0.300389 0.025 Uiso 1 1 calc R . . . .
C015 C 0.1260(3) 0.5226(2) 0.2519(3) 0.0397(12) Uani 1 1 d . . . . .
H015 H 0.099966 0.482798 0.229977 0.048 Uiso 1 1 calc R . . . .
C016 C 0.2638(3) 0.7664(2) 0.1179(2) 0.0299(9) Uani 1 1 d . . . . .
H016 H 0.219480 0.796551 0.093989 0.036 Uiso 1 1 calc R . . . .
C017 C 0.6823(3) 0.4489(2) 0.4107(3) 0.0318(10) Uani 1 1 d . . . . .
H017 H 0.739230 0.429827 0.433512 0.038 Uiso 1 1 calc R . . . .
C018 C 0.1294(4) 0.6006(2) 0.3514(3) 0.0435(13) Uani 1 1 d . . . . .
H018 H 0.105013 0.613917 0.396423 0.052 Uiso 1 1 calc R . . . .
C019 C 0.5890(3) 0.7838(2) 0.3604(2) 0.0234(8) Uani 1 1 d . . . . .
C01A C 0.6855(3) 0.7630(2) 0.3824(2) 0.0268(8) Uani 1 1 d . . . . .
H01A H 0.726372 0.791860 0.410868 0.032 Uiso 1 1 calc R . . . .
C01B C 0.6335(3) 0.5057(2) 0.4406(2) 0.0298(9) Uani 1 1 d . . . . .
H01B H 0.657714 0.524709 0.483859 0.036 Uiso 1 1 calc R . . . .
C01C C 0.5488(3) 0.5342(2) 0.4064(2) 0.0264(8) Uani 1 1 d . . . . .
C01D C 0.5338(4) 0.6239(3) 0.4955(2) 0.0352(10) Uani 1 1 d . . . . .
H01C H 0.601343 0.640421 0.486699 0.053 Uiso 1 1 calc GR . . . .
H01D H 0.535350 0.591636 0.535116 0.053 Uiso 1 1 calc GR . . . .
H01E H 0.490699 0.662348 0.507351 0.053 Uiso 1 1 calc GR . . . .
C01E C 0.2025(3) 0.55923(19) 0.2173(2) 0.0242(8) Uani 1 1 d . . . . .
C01F C 0.0555(4) 0.7571(3) 0.1487(3) 0.0446(12) Uani 1 1 d . . . . .
H01F H 0.051240 0.747247 0.097729 0.067 Uiso 1 1 calc GR . . . .
H01G H 0.078365 0.803915 0.155849 0.067 Uiso 1 1 calc GR . . . .
H01H H -0.010325 0.751493 0.169786 0.067 Uiso 1 1 calc GR . . . .
C01G C 0.8248(3) 0.6754(2) 0.3832(3) 0.0352(10) Uani 1 1 d . . . . .
C01H C 0.5486(4) 0.8516(2) 0.3859(3) 0.0401(11) Uani 1 1 d . . . . .
C01I C 0.2444(4) 0.7048(3) 0.3577(3) 0.0395(11) Uani 1 1 d . . . . .
H01I H 0.301210 0.723203 0.329714 0.047 Uiso 1 1 calc R . . . .
C01J C 0.2586(3) 0.4604(2) 0.1360(3) 0.0348(11) Uani 1 1 d . . . . .
H01J H 0.307584 0.449177 0.173321 0.052 Uiso 1 1 calc GR . . . .
H01K H 0.286823 0.450695 0.089351 0.052 Uiso 1 1 calc GR . . . .
H01L H 0.198450 0.432993 0.142420 0.052 Uiso 1 1 calc GR . . . .
C01K C 0.5766(4) 0.7599(2) 0.0705(2) 0.0352(10) Uani 1 1 d . . . . .
H01M H 0.544150 0.738474 0.029249 0.053 Uiso 1 1 calc GR . . . .
H01N H 0.648629 0.752320 0.068669 0.053 Uiso 1 1 calc GR . . . .
H01O H 0.562906 0.808766 0.070016 0.053 Uiso 1 1 calc GR . . . .
F12 F 0.8640(4) 0.6353(4) 0.1403(3) 0.138(3) Uani 1 1 d . . . . .
C01M C 0.1606(5) 0.7608(2) 0.3599(3) 0.0474(13) Uani 1 1 d . . . . .
H01P H 0.137891 0.771130 0.311313 0.071 Uiso 1 1 calc GR . . . .
H01Q H 0.187295 0.802009 0.382185 0.071 Uiso 1 1 calc GR . . . .
H01R H 0.104369 0.743909 0.387460 0.071 Uiso 1 1 calc GR . . . .
C01N C 0.8189(3) 0.6035(2) 0.0877(3) 0.0345(10) Uani 1 1 d . . . . .
C01O C 0.0875(4) 0.5433(2) 0.3180(4) 0.0521(17) Uani 1 1 d . . . . .
C01P C 0.1455(4) 0.5563(3) 0.0888(3) 0.0507(14) Uani 1 1 d . . . . .
H01S H 0.083377 0.535985 0.105366 0.076 Uiso 1 1 calc GR . . . .
H01T H 0.160411 0.538894 0.041332 0.076 Uiso 1 1 calc GR . . . .
H01U H 0.138366 0.605758 0.086842 0.076 Uiso 1 1 calc GR . . . .
C01Q C 0.2829(6) 0.6892(4) 0.4336(4) 0.076(2) Uani 1 1 d . . . . .
H01V H 0.226457 0.678658 0.464132 0.114 Uiso 1 1 calc GR . . . .
H01W H 0.318642 0.728781 0.452548 0.114 Uiso 1 1 calc GR . . . .
H01X H 0.328127 0.650112 0.432336 0.114 Uiso 1 1 calc GR . . . .
C01S C -0.0167(7) 0.5080(5) 0.3349(7) 0.033(2) Uani 0.515(13) 1 d . U P A 1
H01Y H -0.042659 0.531635 0.377952 0.040 Uiso 0.515(13) 1 calc R . P A 1
C23 C -0.1035(7) 0.5086(5) 0.2790(6) 0.039(3) Uani 0.515(13) 1 d . U P A 1
H23A H -0.114304 0.555110 0.261970 0.059 Uiso 0.515(13) 1 calc GR . P A 1
H23B H -0.164425 0.491759 0.300959 0.059 Uiso 0.515(13) 1 calc GR . P A 1
H23C H -0.086282 0.479329 0.238875 0.059 Uiso 0.515(13) 1 calc GR . P A 1
C22 C 0.0067(11) 0.4340(7) 0.3585(12) 0.075(6) Uani 0.515(13) 1 d . U P A 1
H22A H 0.036866 0.409344 0.319061 0.112 Uiso 0.515(13) 1 calc GR . P A 1
H22B H -0.055187 0.411385 0.372096 0.112 Uiso 0.515(13) 1 calc GR . P A 1
H22C H 0.053046 0.434728 0.399215 0.112 Uiso 0.515(13) 1 calc GR . P A 1
C22A C -0.0425(16) 0.4528(11) 0.3280(11) 0.085(7) Uani 0.485(13) 1 d . U P A 2
H22D H -0.065415 0.474409 0.283782 0.127 Uiso 0.485(13) 1 calc GR . P A 2
H22E H -0.100219 0.437139 0.354815 0.127 Uiso 0.485(13) 1 calc GR . P A 2
H22F H 0.000082 0.413939 0.316836 0.127 Uiso 0.485(13) 1 calc GR . P A 2
C01T C 0.0163(10) 0.5038(6) 0.3724(9) 0.043(3) Uani 0.485(13) 1 d . U P A 2
H01Z H -0.033347 0.538172 0.388598 0.051 Uiso 0.485(13) 1 calc R . P A 2
C23A C 0.0596(11) 0.4711(7) 0.4410(8) 0.063(4) Uani 0.485(13) 1 d . U P A 2
H23D H 0.105365 0.434359 0.428382 0.095 Uiso 0.485(13) 1 calc GR . P A 2
H23E H 0.005193 0.452581 0.469313 0.095 Uiso 0.485(13) 1 calc GR . P A 2
H23F H 0.095659 0.505501 0.468843 0.095 Uiso 0.485(13) 1 calc GR . P A 2

loop_
_atom_site_aniso_label
_atom_site_aniso_U_11
_atom_site_aniso_U_22
_atom_site_aniso_U_33
_atom_site_aniso_U_23
_atom_site_aniso_U_13
_atom_site_aniso_U_12
Pd01 0.02019(17) 0.01480(16) 0.01701(17) 0.00183(8) -0.00088(12) -0.00156(8)
Br02 0.0407(3) 0.0355(3) 0.0368(3) 0.01728(18) -0.0100(2) -0.01649(18)
Br03 0.0294(3) 0.0299(2) 0.0700(4) 0.0008(2) -0.0033(2) 0.00775(17)
P004 0.0158(4) 0.0141(4) 0.0172(4) 0.0013(3) -0.0009(3) -0.0001(3)
O005 0.0184(14) 0.0289(15) 0.0474(18) 0.0033(13) -0.0015(13) 0.0058(10)
O006 0.0410(17) 0.0316(15) 0.0203(13) -0.0020(11) -0.0071(13) -0.0020(12)
F007 0.054(2) 0.0437(17) 0.094(3) -0.0289(17) -0.041(2) 0.0070(14)
O008 0.0206(13) 0.0286(14) 0.0306(15) 0.0131(11) 0.0002(12) -0.0044(10)
F009 0.0366(16) 0.0541(19) 0.095(3) 0.0347(19) -0.0159(18) 0.0092(14)
F00A 0.0507(19) 0.0483(18) 0.110(3) -0.047(2) 0.029(2) -0.0056(14)
C21 0.0253(19) 0.0207(17) 0.0200(17) 0.0063(14) -0.0032(15) -0.0050(14)
F10 0.0342(17) 0.0566(19) 0.126(4) -0.023(2) 0.039(2) -0.0070(14)
C20 0.027(2) 0.0207(18) 0.029(2) 0.0065(14) -0.0031(18) 0.0004(14)
F00E 0.047(2) 0.049(2) 0.158(4) -0.005(2) -0.060(3) -0.0026(15)
C00F 0.0223(18) 0.0201(17) 0.0231(18) 0.0045(14) -0.0011(16) 0.0016(13)
F00G 0.077(3) 0.0472(19) 0.127(4) -0.041(2) -0.060(3) 0.0363(18)
C00H 0.0159(16) 0.0196(16) 0.0188(16) 0.0029(13) -0.0041(14) -0.0010(12)
C00I 0.0200(17) 0.0199(17) 0.0214(17) 0.0047(13) -0.0021(15) 0.0017(13)
F00J 0.144(4) 0.0296(15) 0.054(2) -0.0012(14) 0.001(2) -0.028(2)
F00K 0.060(2) 0.0315(16) 0.141(4) -0.035(2) -0.011(2) -0.0047(15)
C00L 0.0194(17) 0.0196(16) 0.0167(16) 0.0019(13) -0.0032(14) 0.0029(13)
F00M 0.036(2) 0.229(6) 0.053(2) 0.009(3) 0.0010(18) 0.059(3)
C00N 0.0233(19) 0.0248(19) 0.038(2) 0.0087(16) -0.0009(18) -0.0008(14)
C00O 0.0201(17) 0.0131(15) 0.0213(17) -0.0011(13) -0.0001(15) -0.0006(12)
C00P 0.0167(16) 0.0148(15) 0.0204(17) -0.0015(13) -0.0037(14) -0.0013(12)
C00Q 0.0134(15) 0.0182(16) 0.0232(17) 0.0000(13) -0.0001(14) 0.0026(12)
C00R 0.0232(18) 0.0194(16) 0.0189(17) 0.0024(13) -0.0047(15) -0.0031(13)
C00S 0.029(2) 0.0244(19) 0.033(2) -0.0016(16) 0.0118(18) 0.0049(15)
C00T 0.0214(18) 0.0211(17) 0.0244(18) 0.0012(14) -0.0011(16) 0.0006(13)
C00U 0.031(2) 0.026(2) 0.038(2) -0.0057(17) 0.002(2) 0.0023(16)
C00V 0.0168(17) 0.0283(19) 0.0253(19) 0.0067(15) -0.0082(16) 0.0005(14)
C00W 0.0264(19) 0.0203(18) 0.0258(19) -0.0020(15) -0.0022(17) 0.0028(14)
F00X 0.122(4) 0.069(3) 0.079(3) -0.030(2) 0.033(3) 0.022(2)
C00Y 0.029(2) 0.0227(18) 0.031(2) 0.0086(15) -0.0066(18) -0.0012(15)
C00Z 0.0186(17) 0.0205(17) 0.031(2) 0.0003(15) -0.0058(16) 0.0025(13)
C010 0.0209(18) 0.0288(19) 0.0238(19) 0.0023(15) -0.0010(16) -0.0004(15)
C011 0.0223(19) 0.027(2) 0.036(2) -0.0100(16) -0.0049(18) 0.0024(15)
C012 0.0212(18) 0.0272(19) 0.0279(19) -0.0032(15) -0.0016(16) 0.0049(14)
F11 0.048(2) 0.114(4) 0.218(7) 0.114(4) 0.043(3) 0.008(2)
C014 0.0158(16) 0.0229(17) 0.0224(18) -0.0022(14) -0.0050(15) 0.0015(13)
C015 0.024(2) 0.0152(18) 0.081(4) -0.006(2) 0.016(2) -0.0025(15)
C016 0.027(2) 0.0241(19) 0.039(2) 0.0069(17) -0.0041(19) 0.0055(15)
C017 0.024(2) 0.035(2) 0.036(2) 0.0179(17) -0.012(2) -0.0021(15)
C018 0.048(3) 0.031(2) 0.052(3) 0.004(2) 0.034(2) 0.0085(19)
C019 0.0249(19) 0.0227(18) 0.0224(18) -0.0011(14) -0.0066(16) 0.0000(14)
C01A 0.0234(19) 0.030(2) 0.0265(19) 0.0004(16) -0.0075(17) -0.0070(15)
C01B 0.033(2) 0.033(2) 0.0233(19) 0.0108(16) -0.0119(18) -0.0088(17)
C01C 0.034(2) 0.0241(18) 0.0212(19) 0.0087(15) -0.0015(17) -0.0068(16)
C01D 0.043(3) 0.043(2) 0.0201(19) -0.0008(17) -0.0095(19) -0.0114(19)
C01E 0.0173(17) 0.0188(16) 0.037(2) -0.0043(15) 0.0016(17) 0.0018(13)
C01F 0.021(2) 0.040(3) 0.071(4) 0.008(2) -0.015(2) 0.0097(18)
C01G 0.023(2) 0.039(2) 0.043(3) 0.007(2) -0.009(2) 0.0021(17)
C01H 0.039(3) 0.035(2) 0.046(3) -0.020(2) -0.018(2) 0.0042(19)
C01I 0.042(3) 0.038(2) 0.039(2) -0.0146(19) 0.012(2) -0.0011(19)
C01J 0.023(2) 0.028(2) 0.053(3) -0.0213(19) -0.004(2) -0.0020(15)
C01K 0.032(2) 0.040(2) 0.034(2) 0.0156(19) 0.0035(19) -0.0064(18)
F12 0.072(3) 0.239(7) 0.106(4) -0.106(4) 0.053(3) -0.102(4)
C01M 0.068(4) 0.025(2) 0.050(3) -0.011(2) 0.008(3) 0.001(2)
C01N 0.026(2) 0.038(2) 0.040(2) -0.0078(19) 0.0097(19) -0.0050(17)
C01O 0.039(3) 0.024(2) 0.095(5) 0.000(2) 0.042(3) -0.0012(17)
C01P 0.039(3) 0.065(3) 0.048(3) -0.027(3) -0.017(3) 0.019(2)
C01Q 0.093(5) 0.078(5) 0.057(4) -0.042(3) -0.022(4) 0.047(4)
C01S 0.021(4) 0.031(4) 0.048(6) 0.011(4) 0.006(4) 0.002(3)
C23 0.024(4) 0.040(5) 0.054(6) -0.007(4) 0.008(4) -0.010(3)
C22 0.038(7) 0.043(6) 0.144(16) 0.049(8) 0.026(8) 0.005(5)
C22A 0.066(11) 0.099(14) 0.089(10) 0.001(9) 0.027(8) -0.058(11)
C01T 0.028(6) 0.040(5) 0.061(7) 0.014(5) 0.024(5) -0.002(4)
C23A 0.063(8) 0.062(7) 0.065(7) 0.027(6) 0.024(6) -0.016(6)

loop_
_atom_type_symbol
_atom_type_description
_atom_type_scat_dispersion_real
_atom_type_scat_dispersion_imag
_atom_type_scat_source
C C 0.0181 0.0091 'International Tables Vol C Tables 4.2.6.8 and 6.1.1.4'
H H 0.0000 0.0000 'International Tables Vol C Tables 4.2.6.8 and 6.1.1.4'
Br Br -0.6763 1.2805 'International Tables Vol C Tables 4.2.6.8 and 6.1.1.4'
F F 0.0727 0.0534 'International Tables Vol C Tables 4.2.6.8 and 6.1.1.4'
O O 0.0492 0.0322 'International Tables Vol C Tables 4.2.6.8 and 6.1.1.4'
P P 0.2955 0.4335 'International Tables Vol C Tables 4.2.6.8 and 6.1.1.4'
Pd Pd 0.1215 3.9337 'International Tables Vol C Tables 4.2.6.8 and 6.1.1.4'

loop_
_geom_angle_atom_site_label_1
_geom_angle_atom_site_label_2
_geom_angle_atom_site_label_3
_geom_angle
_geom_angle_site_symmetry_1
_geom_angle_site_symmetry_3
_geom_angle_publ_flag
Br02 Pd01 C00Q 105.81(8) . . ?
P004 Pd01 Br02 169.62(3) . . ?
P004 Pd01 C00Q 83.00(8) . . ?
C21 Pd01 Br02 85.78(10) . . ?
C21 Pd01 P004 86.14(10) . . ?
C21 Pd01 C00Q 166.81(13) . . ?
C00H P004 Pd01 118.17(11) . . ?
C00H P004 C00L 104.05(16) . . ?
C00L P004 Pd01 113.39(12) . . ?
C00P P004 Pd01 107.86(11) . . ?
C00P P004 C00H 105.10(16) . . ?
C00P P004 C00L 107.57(16) . . ?
C00Z O005 C01F 117.6(3) . . ?
C01C O006 C01D 117.3(4) . . ?
C00R O008 C01K 116.9(3) . . ?
C20 C21 Pd01 122.8(3) . . ?
C20 C21 C01C 119.5(4) . . ?
C01C C21 Pd01 117.5(3) . . ?
C21 C20 H20 120.2 . . ?
C21 C20 C00N 119.7(4) . . ?
C00N C20 H20 120.2 . . ?
C00H C00F H00F 120.0 . . ?
C00V C00F H00F 120.0 . . ?
C00V C00F C00H 120.1(3) . . ?
C00F C00H P004 121.8(3) . . ?
C00F C00H C014 119.0(3) . . ?
C014 C00H P004 119.1(3) . . ?
C00L C00I H00I 119.9 . . ?
C00W C00I H00I 119.9 . . ?
C00W C00I C00L 120.2(3) . . ?
C00I C00L P004 117.5(3) . . ?
C00I C00L C00T 119.2(3) . . ?
C00T C00L P004 123.2(3) . . ?
C20 C00N Br03 118.8(3) . . ?
C017 C00N Br03 119.9(3) . . ?
C017 C00N C20 121.3(4) . . ?
C00P C00O C00Q 125.3(3) . . ?
C00P C00O C00Z 119.0(3) . . ?
C00Z C00O C00Q 115.7(3) . . ?
C00O C00P P004 116.5(3) . . ?
C00O C00P C00R 120.3(3) . . ?
C00R C00P P004 123.2(3) . . ?
C00O C00Q Pd01 106.9(2) . . ?
C00S C00Q Pd01 95.3(3) . . ?
C00S C00Q C00O 118.6(3) . . ?
C01E C00Q Pd01 88.2(2) . . ?
C01E C00Q C00O 117.9(3) . . ?
C01E C00Q C00S 119.3(3) . . ?
O008 C00R C00P 115.5(3) . . ?
C00Y C00R O008 124.3(3) . . ?
C00Y C00R C00P 120.2(4) . . ?
C00Q C00S C01I 121.6(3) . . ?
C018 C00S C00Q 118.2(4) . . ?
C018 C00S C01I 120.1(4) . . ?
C00L C00T H00T 120.0 . . ?
C010 C00T C00L 120.0(4) . . ?
C010 C00T H00T 120.0 . . ?
F007 C00U F00J 104.0(4) . . ?
F007 C00U C00W 112.3(4) . . ?
F00A C00U F007 108.2(4) . . ?
F00A C00U F00J 105.7(4) . . ?
F00A C00U C00W 113.6(4) . . ?
F00J C00U C00W 112.3(4) . . ?
C00F C00V C01G 119.2(4) . . ?
C01A C00V C00F 121.5(4) . . ?
C01A C00V C01G 119.4(4) . . ?
C00I C00W C00U 119.2(3) . . ?
C012 C00W C00I 120.1(4) . . ?
C012 C00W C00U 120.6(3) . . ?
C00R C00Y H00Y 119.8 . . ?
C00R C00Y C016 120.4(4) . . ?
C016 C00Y H00Y 119.8 . . ?
O005 C00Z C00O 115.9(3) . . ?
O005 C00Z C016 124.4(4) . . ?
C016 C00Z C00O 119.7(4) . . ?
C00T C010 C012 121.1(4) . . ?
C00T C010 C01N 119.6(4) . . ?
C012 C010 C01N 119.3(3) . . ?
C01E C011 H011 107.9 . . ?
C01E C011 C01J 112.3(4) . . ?
C01J C011 H011 107.9 . . ?
C01P C011 H011 107.9 . . ?
C01P C011 C01E 109.1(4) . . ?
C01P C011 C01J 111.6(4) . . ?
C00W C012 C010 119.3(3) . . ?
C00W C012 H012 120.3 . . ?
C010 C012 H012 120.3 . . ?
C00H C014 H014 120.0 . . ?
C00H C014 C019 120.0(4) . . ?
C019 C014 H014 120.0 . . ?
C01E C015 H015 118.9 . . ?
C01O C015 H015 118.9 . . ?
C01O C015 C01E 122.2(4) . . ?
C00Y C016 C00Z 120.4(4) . . ?
C00Y C016 H016 119.8 . . ?
C00Z C016 H016 119.8 . . ?
C00N C017 H017 120.5 . . ?
C00N C017 C01B 119.0(4) . . ?
C01B C017 H017 120.5 . . ?
C00S C018 H018 118.6 . . ?
C01O C018 C00S 122.8(4) . . ?
C01O C018 H018 118.6 . . ?
C014 C019 C01H 119.5(4) . . ?
C01A C019 C014 121.0(4) . . ?
C01A C019 C01H 119.4(4) . . ?
C00V C01A C019 118.4(4) . . ?
C00V C01A H01A 120.8 . . ?
C019 C01A H01A 120.8 . . ?
C017 C01B H01B 119.8 . . ?
C01C C01B C017 120.4(4) . . ?
C01C C01B H01B 119.8 . . ?
O006 C01C C21 115.1(4) . . ?
O006 C01C C01B 124.6(4) . . ?
C01B C01C C21 120.2(4) . . ?
O006 C01D H01C 109.5 . . ?
O006 C01D H01D 109.5 . . ?
O006 C01D H01E 109.5 . . ?
H01C C01D H01D 109.5 . . ?
H01C C01D H01E 109.5 . . ?
H01D C01D H01E 109.5 . . ?
C00Q C01E C011 122.2(3) . . ?
C015 C01E C00Q 119.1(4) . . ?
C015 C01E C011 118.4(4) . . ?
O005 C01F H01F 109.5 . . ?
O005 C01F H01G 109.5 . . ?
O005 C01F H01H 109.5 . . ?
H01F C01F H01G 109.5 . . ?
H01F C01F H01H 109.5 . . ?
H01G C01F H01H 109.5 . . ?
F009 C01G F00E 104.2(4) . . ?
F009 C01G C00V 112.6(4) . . ?
F00E C01G C00V 112.9(4) . . ?
F00M C01G F009 108.9(5) . . ?
F00M C01G F00E 106.0(5) . . ?
F00M C01G C00V 111.7(4) . . ?
F00G C01H F00K 105.9(5) . . ?
F00G C01H F00X 107.5(5) . . ?
F00G C01H C019 113.4(4) . . ?
F00K C01H F00X 105.4(5) . . ?
F00K C01H C019 112.7(4) . . ?
F00X C01H C019 111.5(4) . . ?
C00S C01I H01I 108.1 . . ?
C00S C01I C01M 111.5(4) . . ?
C01M C01I H01I 108.1 . . ?
C01Q C01I C00S 110.7(5) . . ?
C01Q C01I H01I 108.1 . . ?
C01Q C01I C01M 110.2(4) . . ?
C011 C01J H01J 109.5 . . ?
C011 C01J H01K 109.5 . . ?
C011 C01J H01L 109.5 . . ?
H01J C01J H01K 109.5 . . ?
H01J C01J H01L 109.5 . . ?
H01K C01J H01L 109.5 . . ?
O008 C01K H01M 109.5 . . ?
O008 C01K H01N 109.5 . . ?
O008 C01K H01O 109.5 . . ?
H01M C01K H01N 109.5 . . ?
H01M C01K H01O 109.5 . . ?
H01N C01K H01O 109.5 . . ?
C01I C01M H01P 109.5 . . ?
C01I C01M H01Q 109.5 . . ?
C01I C01M H01R 109.5 . . ?
H01P C01M H01Q 109.5 . . ?
H01P C01M H01R 109.5 . . ?
H01Q C01M H01R 109.5 . . ?
F10 C01N C010 114.5(4) . . ?
F10 C01N F11 105.1(5) . . ?
F11 C01N C010 111.6(4) . . ?
F12 C01N F10 108.7(5) . . ?
F12 C01N C010 112.6(4) . . ?
F12 C01N F11 103.5(6) . . ?
C015 C01O C01S 112.5(7) . . ?
C015 C01O C01T 130.4(6) . . ?
C018 C01O C015 118.4(4) . . ?
C018 C01O C01S 127.3(6) . . ?
C018 C01O C01T 109.9(7) . . ?
C011 C01P H01S 109.5 . . ?
C011 C01P H01T 109.5 . . ?
C011 C01P H01U 109.5 . . ?
H01S C01P H01T 109.5 . . ?
H01S C01P H01U 109.5 . . ?
H01T C01P H01U 109.5 . . ?
C01I C01Q H01V 109.5 . . ?
C01I C01Q H01W 109.5 . . ?
C01I C01Q H01X 109.5 . . ?
H01V C01Q H01W 109.5 . . ?
H01V C01Q H01X 109.5 . . ?
H01W C01Q H01X 109.5 . . ?
C01O C01S H01Y 106.0 . . ?
C23 C01S C01O 120.6(9) . . ?
C23 C01S H01Y 106.0 . . ?
C22 C01S C01O 106.9(9) . . ?
C22 C01S H01Y 106.0 . . ?
C22 C01S C23 110.2(12) . . ?
C01S C23 H23A 109.5 . . ?
C01S C23 H23B 109.5 . . ?
C01S C23 H23C 109.5 . . ?
H23A C23 H23B 109.5 . . ?
H23A C23 H23C 109.5 . . ?
H23B C23 H23C 109.5 . . ?
C01S C22 H22A 109.5 . . ?
C01S C22 H22B 109.5 . . ?
C01S C22 H22C 109.5 . . ?
H22A C22 H22B 109.5 . . ?
H22A C22 H22C 109.5 . . ?
H22B C22 H22C 109.5 . . ?
H22D C22A H22E 109.5 . . ?
H22D C22A H22F 109.5 . . ?
H22E C22A H22F 109.5 . . ?
C01T C22A H22D 109.5 . . ?
C01T C22A H22E 109.5 . . ?
C01T C22A H22F 109.5 . . ?
C01O C01T H01Z 105.7 . . ?
C22A C01T C01O 106.2(12) . . ?
C22A C01T H01Z 105.7 . . ?
C22A C01T C23A 111.6(14) . . ?
C23A C01T C01O 120.8(11) . . ?
C23A C01T H01Z 105.7 . . ?
C01T C23A H23D 109.5 . . ?
C01T C23A H23E 109.5 . . ?
C01T C23A H23F 109.5 . . ?
H23D C23A H23E 109.5 . . ?
H23D C23A H23F 109.5 . . ?
H23E C23A H23F 109.5 . . ?

loop_
_geom_bond_atom_site_label_1
_geom_bond_atom_site_label_2
_geom_bond_distance
_geom_bond_site_symmetry_2
_geom_bond_publ_flag
Pd01 Br02 2.4544(5) . ?
Pd01 P004 2.2248(8) . ?
Pd01 C21 2.016(4) . ?
Pd01 C00Q 2.456(4) . ?
Br03 C00N 1.911(4) . ?
P004 C00H 1.831(4) . ?
P004 C00L 1.835(3) . ?
P004 C00P 1.809(4) . ?
O005 C00Z 1.362(5) . ?
O005 C01F 1.423(5) . ?
O006 C01C 1.380(5) . ?
O006 C01D 1.427(5) . ?
F007 C00U 1.326(6) . ?
O008 C00R 1.380(5) . ?
O008 C01K 1.424(5) . ?
F009 C01G 1.307(6) . ?
F00A C00U 1.315(5) . ?
C21 C20 1.384(5) . ?
C21 C01C 1.398(6) . ?
F10 C01N 1.293(5) . ?
C20 H20 0.9300 . ?
C20 C00N 1.387(6) . ?
F00E C01G 1.329(6) . ?
C00F H00F 0.9300 . ?
C00F C00H 1.392(5) . ?
C00F C00V 1.386(6) . ?
F00G C01H 1.309(7) . ?
C00H C014 1.392(5) . ?
C00I H00I 0.9300 . ?
C00I C00L 1.396(5) . ?
C00I C00W 1.394(5) . ?
F00J C00U 1.329(6) . ?
F00K C01H 1.329(6) . ?
C00L C00T 1.399(5) . ?
F00M C01G 1.301(6) . ?
C00N C017 1.384(7) . ?
C00O C00P 1.397(5) . ?
C00O C00Q 1.517(5) . ?
C00O C00Z 1.407(5) . ?
C00P C00R 1.403(5) . ?
C00Q C00S 1.434(5) . ?
C00Q C01E 1.410(5) . ?
C00R C00Y 1.368(6) . ?
C00S C018 1.391(6) . ?
C00S C01I 1.512(6) . ?
C00T H00T 0.9300 . ?
C00T C010 1.376(5) . ?
C00U C00W 1.492(6) . ?
C00V C01A 1.380(6) . ?
C00V C01G 1.507(6) . ?
C00W C012 1.389(5) . ?
F00X C01H 1.329(7) . ?
C00Y H00Y 0.9300 . ?
C00Y C016 1.388(6) . ?
C00Z C016 1.396(6) . ?
C010 C012 1.390(6) . ?
C010 C01N 1.500(5) . ?
C011 H011 0.9800 . ?
C011 C01E 1.526(6) . ?
C011 C01J 1.534(6) . ?
C011 C01P 1.511(7) . ?
C012 H012 0.9300 . ?
F11 C01N 1.307(7) . ?
C014 H014 0.9300 . ?
C014 C019 1.395(6) . ?
C015 H015 0.9300 . ?
C015 C01E 1.392(5) . ?
C015 C01O 1.385(8) . ?
C016 H016 0.9300 . ?
C017 H017 0.9300 . ?
C017 C01B 1.387(7) . ?
C018 H018 0.9300 . ?
C018 C01O 1.377(8) . ?
C019 C01A 1.385(6) . ?
C019 C01H 1.490(6) . ?
C01A H01A 0.9300 . ?
C01B H01B 0.9300 . ?
C01B C01C 1.386(6) . ?
C01D H01C 0.9600 . ?
C01D H01D 0.9600 . ?
C01D H01E 0.9600 . ?
C01F H01F 0.9600 . ?
C01F H01G 0.9600 . ?
C01F H01H 0.9600 . ?
C01I H01I 0.9800 . ?
C01I C01M 1.544(7) . ?
C01I C01Q 1.512(9) . ?
C01J H01J 0.9600 . ?
C01J H01K 0.9600 . ?
C01J H01L 0.9600 . ?
C01K H01M 0.9600 . ?
C01K H01N 0.9600 . ?
C01K H01O 0.9600 . ?
F12 C01N 1.286(7) . ?
C01M H01P 0.9600 . ?
C01M H01Q 0.9600 . ?
C01M H01R 0.9600 . ?
C01O C01S 1.565(10) . ?
C01O C01T 1.578(10) . ?
C01P H01S 0.9600 . ?
C01P H01T 0.9600 . ?
C01P H01U 0.9600 . ?
C01Q H01V 0.9600 . ?
C01Q H01W 0.9600 . ?
C01Q H01X 0.9600 . ?
C01S H01Y 0.9800 . ?
C01S C23 1.527(17) . ?
C01S C22 1.521(15) . ?
C23 H23A 0.9600 . ?
C23 H23B 0.9600 . ?
C23 H23C 0.9600 . ?
C22 H22A 0.9600 . ?
C22 H22B 0.9600 . ?
C22 H22C 0.9600 . ?
C22A H22D 0.9600 . ?
C22A H22E 0.9600 . ?
C22A H22F 0.9600 . ?
C22A C01T 1.49(2) . ?
C01T H01Z 0.9800 . ?
C01T C23A 1.52(2) . ?
C23A H23D 0.9600 . ?
C23A H23E 0.9600 . ?
C23A H23F 0.9600 . ?
